data_4079498
loop_
_publ_author_name
'Yi, Weiyin'
'Zhang, Jie'
'Chen, Zhenxia'
'Zhou, Xigeng'

_publ_section_title
;
 Reactivity of Scorpionate-Anchored Yttrium Alkyl Complex toward Organic
 Nitriles
;
_journal_issue 20
_journal_name_full Organometallics
_journal_page_first 7213
_journal_paper_doi 10.1021/om3007773
_journal_volume 31
_journal_year 2012
_chemical_formula_sum 'C41 H44 B N8 Y'
_chemical_formula_weight 748.56
_chemical_name_systematic
; 
 ? 
;
_space_group_IT_number 14
_symmetry_cell_setting monoclinic
_symmetry_space_group_name_Hall '-P 2ybc'
_symmetry_space_group_name_H-M 'P 1 21/c 1'
_atom_sites_solution_hydrogens geom
_atom_sites_solution_primary direct
_atom_sites_solution_secondary difmap
_audit_creation_method SHELXL-97
_cell_angle_alpha 90.00
_cell_angle_beta 96.693(2)
_cell_angle_gamma 90.00
_cell_formula_units_Z 4
_cell_length_a 17.096(3)
_cell_length_b 10.5725(18)
_cell_length_c 21.310(4)
_cell_measurement_reflns_used 3694
_cell_measurement_temperature 293(2)
_cell_measurement_theta_max 21.30
_cell_measurement_theta_min 2.27
_cell_volume 3825.5(12)
_computing_cell_refinement 'Bruker SMART'
_computing_data_collection 'Bruker SMART'
_computing_data_reduction 'Bruker SAINT'
_computing_molecular_graphics 'Bruker SHELXTL'
_computing_publication_material 'Bruker SHELXTL'
_computing_structure_refinement 'SHELXL-97 (Sheldrick, 2008)'
_computing_structure_solution 'SHELXS-97 (Sheldrick, 2008)'
_diffrn_ambient_temperature 293(2)
_diffrn_measured_fraction_theta_full 0.998
_diffrn_measured_fraction_theta_max 0.998
_diffrn_measurement_device_type 'CCD area detector'
_diffrn_measurement_method 'phi and omega scans'
_diffrn_radiation_monochromator graphite
_diffrn_radiation_source 'fine-focus sealed tube'
_diffrn_radiation_type MoK\a
_diffrn_radiation_wavelength 0.71073
_diffrn_reflns_av_R_equivalents 0.0491
_diffrn_reflns_av_sigmaI/netI 0.0655
_diffrn_reflns_limit_h_max 20
_diffrn_reflns_limit_h_min -20
_diffrn_reflns_limit_k_max 12
_diffrn_reflns_limit_k_min -12
_diffrn_reflns_limit_l_max 15
_diffrn_reflns_limit_l_min -25
_diffrn_reflns_number 18562
_diffrn_reflns_theta_full 25.10
_diffrn_reflns_theta_max 25.10
_diffrn_reflns_theta_min 1.20
_exptl_absorpt_coefficient_mu 1.564
_exptl_absorpt_correction_T_max 0.8345
_exptl_absorpt_correction_T_min 0.7449
_exptl_absorpt_correction_type multi-scan
_exptl_absorpt_process_details sadabs
_exptl_crystal_colour red
_exptl_crystal_density_diffrn 1.300
_exptl_crystal_density_method 'not measured'
_exptl_crystal_description prism
_exptl_crystal_F_000 1560
_exptl_crystal_size_max 0.20
_exptl_crystal_size_mid 0.15
_exptl_crystal_size_min 0.12
_refine_diff_density_max 0.338
_refine_diff_density_min -0.387
_refine_diff_density_rms 0.066
_refine_ls_extinction_method none
_refine_ls_goodness_of_fit_ref 1.020
_refine_ls_hydrogen_treatment mixed
_refine_ls_matrix_type full
_refine_ls_number_parameters 466
_refine_ls_number_reflns 6800
_refine_ls_number_restraints 2
_refine_ls_restrained_S_all 1.020
_refine_ls_R_factor_all 0.0837
_refine_ls_R_factor_gt 0.0466
_refine_ls_shift/su_max 0.001
_refine_ls_shift/su_mean 0.000
_refine_ls_structure_factor_coef Fsqd
_refine_ls_weighting_details 'calc w=1/[\s^2^(Fo^2^)+(0.0589P)^2^+1.5297P] where P=(Fo^2^+2Fc^2^)/3'
_refine_ls_weighting_scheme calc
_refine_ls_wR_factor_gt 0.1088
_refine_ls_wR_factor_ref 0.1279
_reflns_number_gt 4592
_reflns_number_total 6800
_reflns_threshold_expression >2sigma(I)
_cod_data_source_file om3007773_si_002.cif
_cod_data_source_block 100902lifei_0m
_cod_depositor_comments
;
The following automatic conversions were performed:

'_symmetry_cell_setting' value 'Monoclinic' changed to 'monoclinic'
according to /home/saulius/struct/CIF-dictionaries/cif_core.dic
dictionary named 'cif_core.dic' version 2.4.2 from 2011-04-26.

Automatic conversion script
Id: cif_fix_values 1891 2012-01-12 08:04:46Z andrius 
;
_cod_original_cell_volume 3825.5(11)
_cod_original_sg_symbol_H-M P2(1)/c
_cod_database_code 4079498

loop_
_symmetry_equiv_pos_as_xyz
'x, y, z'
'-x, y+1/2, -z+1/2'
'-x, -y, -z'
'x, -y-1/2, z-1/2'

loop_
_atom_site_label
_atom_site_type_symbol
_atom_site_fract_x
_atom_site_fract_y
_atom_site_fract_z
_atom_site_U_iso_or_equiv
_atom_site_adp_type
_atom_site_occupancy
_atom_site_symmetry_multiplicity
_atom_site_calc_flag
_atom_site_refinement_flags
Y1 Y 0.253593(19) -0.05432(3) 0.509627(17) 0.03993(14) Uani 1 1 d .
B1 B 0.1378(3) -0.1616(5) 0.3780(2) 0.0510(12) Uani 1 1 d D
H1B H 0.111(2) -0.197(3) 0.3331(11) 0.061 Uiso 1 1 d D
N1 N 0.22235(18) -0.1267(3) 0.36507(15) 0.0483(8) Uani 1 1 d .
N2 N 0.26242(18) -0.0255(3) 0.39594(16) 0.0522(9) Uani 1 1 d .
N3 N 0.13633(17) -0.2648(3) 0.42880(15) 0.0462(8) Uani 1 1 d .
N4 N 0.17004(17) -0.2438(3) 0.48971(15) 0.0450(8) Uani 1 1 d .
N5 N 0.09676(17) -0.0423(3) 0.39791(14) 0.0460(8) Uani 1 1 d .
N6 N 0.12038(17) 0.0151(3) 0.45488(15) 0.0417(8) Uani 1 1 d .
N7 N 0.26951(17) 0.1421(3) 0.56896(14) 0.0392(7) Uani 1 1 d .
N8 N 0.1974(2) -0.0125(3) 0.60410(16) 0.0492(8) Uani 1 1 d D
H8N H 0.1634(19) -0.050(3) 0.6253(17) 0.059 Uiso 1 1 d D
C1 C 0.2286(2) 0.1002(3) 0.61422(18) 0.0416(9) Uani 1 1 d .
C2 C 0.2123(2) 0.1751(4) 0.67118(18) 0.0464(10) Uani 1 1 d .
C3 C 0.2184(3) 0.1199(4) 0.7296(2) 0.0619(12) Uani 1 1 d .
H3A H 0.2351 0.0363 0.7343 0.074 Uiso 1 1 calc R
C4 C 0.2001(3) 0.1872(6) 0.7821(2) 0.0805(15) Uani 1 1 d .
H4A H 0.2042 0.1486 0.8215 0.097 Uiso 1 1 calc R
C5 C 0.1759(3) 0.3112(6) 0.7752(3) 0.0788(15) Uani 1 1 d .
H5A H 0.1639 0.3570 0.8101 0.095 Uiso 1 1 calc R
C6 C 0.1695(3) 0.3660(5) 0.7172(2) 0.0718(14) Uani 1 1 d .
H6A H 0.1522 0.4493 0.7125 0.086 Uiso 1 1 calc R
C7 C 0.1882(3) 0.3005(4) 0.6656(2) 0.0582(11) Uani 1 1 d .
H7A H 0.1847 0.3403 0.6264 0.070 Uiso 1 1 calc R
C8 C 0.3281(2) 0.2365(3) 0.58178(18) 0.0407(9) Uani 1 1 d .
C9 C 0.3381(2) 0.3186(3) 0.52716(17) 0.0407(9) Uani 1 1 d .
C10 C 0.2752(2) 0.3755(4) 0.49185(18) 0.0491(10) Uani 1 1 d .
H10A H 0.2247 0.3612 0.5025 0.059 Uiso 1 1 calc R
C11 C 0.2846(3) 0.4521(4) 0.4418(2) 0.0653(12) Uani 1 1 d .
H11A H 0.2411 0.4902 0.4191 0.078 Uiso 1 1 calc R
C12 C 0.3583(4) 0.4726(5) 0.4251(2) 0.0761(15) Uani 1 1 d .
H12A H 0.3651 0.5259 0.3915 0.091 Uiso 1 1 calc R
C13 C 0.4225(3) 0.4143(5) 0.4581(2) 0.0718(14) Uani 1 1 d .
H13A H 0.4726 0.4248 0.4458 0.086 Uiso 1 1 calc R
C14 C 0.4117(2) 0.3411(4) 0.5091(2) 0.0594(12) Uani 1 1 d .
H14A H 0.4555 0.3052 0.5325 0.071 Uiso 1 1 calc R
C15 C 0.3731(2) 0.2441(4) 0.63738(19) 0.0506(10) Uani 1 1 d .
H15A H 0.3679 0.1778 0.6652 0.061 Uiso 1 1 calc R
C16 C 0.4303(2) 0.3436(4) 0.66064(18) 0.0479(10) Uani 1 1 d .
C17 C 0.4976(3) 0.3080(5) 0.6989(2) 0.0726(14) Uani 1 1 d .
H17A H 0.5065 0.2230 0.7082 0.087 Uiso 1 1 calc R
C18 C 0.5518(3) 0.3972(5) 0.7234(2) 0.0777(15) Uani 1 1 d .
H18A H 0.5975 0.3716 0.7482 0.093 Uiso 1 1 calc R
C19 C 0.5385(3) 0.5235(5) 0.7114(2) 0.0687(14) Uani 1 1 d .
H19A H 0.5747 0.5835 0.7285 0.082 Uiso 1 1 calc R
C20 C 0.4718(3) 0.5608(4) 0.6741(2) 0.0633(12) Uani 1 1 d .
H20A H 0.4629 0.6461 0.6654 0.076 Uiso 1 1 calc R
C21 C 0.4176(2) 0.4708(4) 0.64931(19) 0.0517(10) Uani 1 1 d .
H21A H 0.3719 0.4967 0.6247 0.062 Uiso 1 1 calc R
C22 C 0.2274(4) -0.2614(6) 0.2700(3) 0.111(2) Uani 1 1 d .
H22A H 0.1831 -0.3013 0.2857 0.166 Uiso 1 1 calc R
H22B H 0.2683 -0.3227 0.2674 0.166 Uiso 1 1 calc R
H22C H 0.2114 -0.2272 0.2287 0.166 Uiso 1 1 calc R
C23 C 0.2575(3) -0.1572(5) 0.3137(2) 0.0653(12) Uani 1 1 d .
C24 C 0.3190(3) -0.0767(5) 0.3105(2) 0.0725(14) Uani 1 1 d .
H24A H 0.3532 -0.0759 0.2796 0.087 Uiso 1 1 calc R
C25 C 0.3208(3) 0.0039(4) 0.3619(2) 0.0578(11) Uani 1 1 d .
C26 C 0.3736(3) 0.1147(5) 0.3789(3) 0.0858(16) Uani 1 1 d .
H26A H 0.3607 0.1515 0.4176 0.129 Uiso 1 1 calc R
H26B H 0.3664 0.1765 0.3457 0.129 Uiso 1 1 calc R
H26C H 0.4274 0.0871 0.3842 0.129 Uiso 1 1 calc R
C27 C 0.0489(3) -0.4244(5) 0.3677(3) 0.0971(19) Uani 1 1 d .
H27A H 0.0553 -0.3683 0.3333 0.146 Uiso 1 1 calc R
H27B H -0.0060 -0.4303 0.3731 0.146 Uiso 1 1 calc R
H27C H 0.0684 -0.5067 0.3587 0.146 Uiso 1 1 calc R
C28 C 0.0939(2) -0.3741(4) 0.4272(2) 0.0566(11) Uani 1 1 d .
C29 C 0.1009(2) -0.4222(4) 0.4864(2) 0.0584(12) Uani 1 1 d .
H29A H 0.0782 -0.4965 0.4991 0.070 Uiso 1 1 calc R
C30 C 0.1484(2) -0.3397(4) 0.5245(2) 0.0494(10) Uani 1 1 d .
C31 C 0.1736(3) -0.3501(4) 0.5935(2) 0.0705(13) Uani 1 1 d .
H31A H 0.2062 -0.2791 0.6072 0.106 Uiso 1 1 calc R
H31B H 0.2030 -0.4269 0.6019 0.106 Uiso 1 1 calc R
H31C H 0.1281 -0.3512 0.6159 0.106 Uiso 1 1 calc R
C32 C -0.0071(3) -0.0262(5) 0.3056(2) 0.0823(16) Uani 1 1 d .
H32A H 0.0213 -0.0964 0.2908 0.123 Uiso 1 1 calc R
H32B H -0.0074 0.0425 0.2761 0.123 Uiso 1 1 calc R
H32C H -0.0603 -0.0514 0.3095 0.123 Uiso 1 1 calc R
C33 C 0.0321(2) 0.0157(4) 0.3689(2) 0.0535(11) Uani 1 1 d .
C34 C 0.0133(2) 0.1105(4) 0.4074(2) 0.0573(12) Uani 1 1 d .
H34A H -0.0284 0.1670 0.3994 0.069 Uiso 1 1 calc R
C35 C 0.0677(2) 0.1076(4) 0.4606(2) 0.0459(10) Uani 1 1 d .
C36 C 0.0702(2) 0.1890(4) 0.5177(2) 0.0654(13) Uani 1 1 d .
H36A H 0.1148 0.1661 0.5471 0.098 Uiso 1 1 calc R
H36B H 0.0227 0.1773 0.5371 0.098 Uiso 1 1 calc R
H36C H 0.0746 0.2760 0.5058 0.098 Uiso 1 1 calc R
C37 C 0.3512(3) -0.2515(5) 0.5327(3) 0.0673(13) Uani 1 1 d .
H37A H 0.3295 -0.3315 0.5251 0.081 Uiso 1 1 calc R
C38 C 0.3556(3) -0.1881(5) 0.5885(3) 0.0747(14) Uani 1 1 d .
H38A H 0.3377 -0.2182 0.6253 0.090 Uiso 1 1 calc R
C39 C 0.3899(3) -0.0759(6) 0.5823(4) 0.093(2) Uani 1 1 d .
H39A H 0.3993 -0.0154 0.6140 0.112 Uiso 1 1 calc R
C40 C 0.4091(3) -0.0642(7) 0.5221(5) 0.110(3) Uani 1 1 d .
H40A H 0.4337 0.0044 0.5054 0.132 Uiso 1 1 calc R
C41 C 0.3836(3) -0.1791(8) 0.4896(3) 0.095(2) Uani 1 1 d .
H41A H 0.3882 -0.1997 0.4478 0.114 Uiso 1 1 calc R

loop_
_atom_site_aniso_label
_atom_site_aniso_U_11
_atom_site_aniso_U_22
_atom_site_aniso_U_33
_atom_site_aniso_U_23
_atom_site_aniso_U_13
_atom_site_aniso_U_12
Y1 0.0334(2) 0.0363(2) 0.0489(2) -0.00127(18) -0.00004(15) 0.00346(17)
B1 0.042(3) 0.065(3) 0.044(3) -0.005(2) -0.007(2) -0.003(2)
N1 0.048(2) 0.051(2) 0.046(2) -0.0026(16) 0.0086(16) 0.0036(16)
N2 0.0376(18) 0.064(2) 0.056(2) -0.0046(18) 0.0102(16) 0.0001(17)
N3 0.0415(18) 0.043(2) 0.052(2) -0.0092(16) -0.0028(16) 0.0010(15)
N4 0.0455(19) 0.0357(18) 0.052(2) -0.0003(15) -0.0001(16) 0.0013(15)
N5 0.0338(17) 0.059(2) 0.0443(19) 0.0034(17) 0.0003(14) 0.0063(15)
N6 0.0339(17) 0.0393(18) 0.051(2) 0.0014(15) 0.0017(15) 0.0014(14)
N7 0.0384(17) 0.0324(17) 0.0468(19) 0.0009(14) 0.0049(14) -0.0040(14)
N8 0.055(2) 0.037(2) 0.058(2) 0.0009(16) 0.0139(17) -0.0118(16)
C1 0.046(2) 0.030(2) 0.048(2) 0.0049(17) 0.0019(19) -0.0003(17)
C2 0.046(2) 0.048(3) 0.045(2) 0.0002(19) 0.0043(19) -0.0057(19)
C3 0.088(3) 0.041(2) 0.056(3) 0.007(2) 0.005(2) -0.002(2)
C4 0.089(4) 0.111(5) 0.041(3) 0.001(3) 0.002(3) -0.008(3)
C5 0.079(4) 0.093(4) 0.066(4) -0.026(3) 0.011(3) -0.005(3)
C6 0.087(4) 0.053(3) 0.074(4) -0.014(3) 0.004(3) 0.006(3)
C7 0.079(3) 0.042(3) 0.053(3) -0.002(2) 0.007(2) 0.000(2)
C8 0.036(2) 0.035(2) 0.051(2) 0.0006(17) 0.0015(18) 0.0006(16)
C9 0.038(2) 0.042(2) 0.042(2) -0.0052(17) 0.0036(17) -0.0076(17)
C10 0.054(2) 0.042(2) 0.052(3) 0.001(2) 0.010(2) -0.0006(19)
C11 0.077(3) 0.072(3) 0.048(3) 0.011(2) 0.011(2) 0.011(3)
C12 0.124(5) 0.059(3) 0.049(3) 0.003(2) 0.026(3) -0.028(3)
C13 0.076(3) 0.082(4) 0.062(3) -0.009(3) 0.024(3) -0.036(3)
C14 0.044(2) 0.077(3) 0.058(3) -0.005(2) 0.007(2) -0.016(2)
C15 0.046(2) 0.044(2) 0.060(3) 0.0099(19) -0.001(2) -0.0078(19)
C16 0.041(2) 0.059(3) 0.042(2) 0.0035(19) -0.0006(18) -0.005(2)
C17 0.060(3) 0.072(3) 0.079(3) 0.015(3) -0.022(3) -0.008(2)
C18 0.061(3) 0.081(4) 0.083(4) 0.010(3) -0.024(3) -0.006(3)
C19 0.058(3) 0.084(4) 0.062(3) -0.020(3) 0.000(2) -0.019(3)
C20 0.063(3) 0.059(3) 0.066(3) -0.012(2) -0.002(2) -0.005(2)
C21 0.048(2) 0.049(3) 0.056(3) -0.004(2) -0.004(2) 0.0009(19)
C22 0.124(5) 0.116(5) 0.100(4) -0.054(4) 0.046(4) 0.001(4)
C23 0.067(3) 0.071(3) 0.060(3) -0.007(2) 0.017(2) 0.010(3)
C24 0.067(3) 0.090(4) 0.066(3) 0.003(3) 0.031(3) 0.015(3)
C25 0.051(3) 0.056(3) 0.067(3) 0.005(2) 0.013(2) 0.004(2)
C26 0.063(3) 0.091(4) 0.107(4) 0.004(3) 0.025(3) -0.006(3)
C27 0.086(4) 0.093(4) 0.106(4) -0.029(3) -0.017(3) -0.031(3)
C28 0.048(3) 0.039(2) 0.081(3) -0.012(2) 0.000(2) -0.002(2)
C29 0.043(2) 0.038(2) 0.094(4) -0.002(2) 0.010(2) -0.0017(19)
C30 0.044(2) 0.037(2) 0.067(3) 0.006(2) 0.005(2) 0.0072(18)
C31 0.079(3) 0.054(3) 0.079(3) 0.019(2) 0.010(3) -0.002(2)
C32 0.056(3) 0.118(5) 0.068(3) 0.012(3) -0.011(3) 0.014(3)
C33 0.032(2) 0.065(3) 0.061(3) 0.019(2) -0.004(2) 0.000(2)
C34 0.037(2) 0.043(2) 0.091(3) 0.011(2) 0.003(2) 0.0088(19)
C35 0.033(2) 0.033(2) 0.073(3) 0.0059(19) 0.010(2) 0.0050(17)
C36 0.049(3) 0.055(3) 0.093(4) -0.009(3) 0.009(2) 0.014(2)
C37 0.059(3) 0.054(3) 0.084(4) -0.008(3) -0.015(3) 0.022(2)
C38 0.066(3) 0.078(4) 0.074(4) 0.009(3) -0.016(3) 0.020(3)
C39 0.055(3) 0.083(5) 0.129(6) -0.022(4) -0.043(4) 0.022(3)
C40 0.029(3) 0.105(6) 0.195(8) 0.061(6) 0.009(4) 0.015(3)
C41 0.064(4) 0.142(6) 0.079(4) 0.013(4) 0.011(3) 0.067(4)

loop_
_atom_type_symbol
_atom_type_description
_atom_type_scat_dispersion_real
_atom_type_scat_dispersion_imag
_atom_type_scat_source
C C 0.0033 0.0016 'International Tables Vol C Tables 4.2.6.8 and 6.1.1.4'
H H 0.0000 0.0000 'International Tables Vol C Tables 4.2.6.8 and 6.1.1.4'
N N 0.0061 0.0033 'International Tables Vol C Tables 4.2.6.8 and 6.1.1.4'
B B 0.0013 0.0007 'International Tables Vol C Tables 4.2.6.8 and 6.1.1.4'
Y Y -2.7962 3.5667 'International Tables Vol C Tables 4.2.6.8 and 6.1.1.4'

loop_
_geom_angle_atom_site_label_1
_geom_angle_atom_site_label_2
_geom_angle_atom_site_label_3
_geom_angle
N8 Y1 N7 55.29(10)
N8 Y1 N2 152.78(12)
N7 Y1 N2 112.95(11)
N8 Y1 N4 90.80(11)
N7 Y1 N4 144.15(10)
N2 Y1 N4 91.82(11)
N8 Y1 N6 84.61(11)
N7 Y1 N6 91.84(10)
N2 Y1 N6 70.58(10)
N4 Y1 N6 71.69(10)
N8 Y1 C40 115.1(2)
N7 Y1 C40 86.0(2)
N2 Y1 C40 85.8(2)
N4 Y1 C40 122.72(19)
N6 Y1 C40 153.40(18)
N8 Y1 C39 86.3(2)
N7 Y1 C39 74.47(15)
N2 Y1 C39 115.7(2)
N4 Y1 C39 118.82(17)
N6 Y1 C39 166.23(15)
C40 Y1 C39 29.90(19)
N8 Y1 C41 131.07(15)
N7 Y1 C41 117.53(19)
N2 Y1 C41 75.85(15)
N4 Y1 C41 92.7(2)
N6 Y1 C41 142.12(15)
C40 Y1 C41 31.54(19)
C39 Y1 C41 50.07(19)
N8 Y1 C37 107.13(15)
N7 Y1 C37 122.68(12)
N2 Y1 C37 99.69(15)
N4 Y1 C37 74.67(13)
N6 Y1 C37 144.47(13)
C40 Y1 C37 49.71(18)
C39 Y1 C37 48.73(16)
C41 Y1 C37 29.53(16)
N8 Y1 C38 82.20(15)
N7 Y1 C38 95.71(14)
N2 Y1 C38 124.88(14)
N4 Y1 C38 90.05(15)
N6 Y1 C38 157.29(15)
C40 Y1 C38 48.90(19)
C39 Y1 C38 29.02(16)
C41 Y1 C38 49.04(17)
C37 Y1 C38 29.39(14)
N8 Y1 C1 27.38(10)
N7 Y1 C1 27.96(10)
N2 Y1 C1 137.21(11)
N4 Y1 C1 117.74(11)
N6 Y1 C1 89.17(10)
C40 Y1 C1 100.7(2)
C39 Y1 C1 78.06(17)
C41 Y1 C1 128.09(16)
C37 Y1 C1 116.85(14)
C38 Y1 C1 87.57(14)
N5 B1 N3 110.2(4)
N5 B1 N1 108.8(3)
N3 B1 N1 112.7(3)
N5 B1 H1B 112(2)
N3 B1 H1B 110(2)
N1 B1 H1B 104(2)
C23 N1 N2 109.0(3)
C23 N1 B1 127.0(4)
N2 N1 B1 121.1(3)
C25 N2 N1 106.2(3)
C25 N2 Y1 134.2(3)
N1 N2 Y1 106.6(2)
C28 N3 N4 108.9(3)
C28 N3 B1 129.5(3)
N4 N3 B1 120.6(3)
C30 N4 N3 106.8(3)
C30 N4 Y1 135.5(3)
N3 N4 Y1 117.6(2)
C33 N5 N6 110.1(3)
C33 N5 B1 128.8(4)
N6 N5 B1 120.8(3)
C35 N6 N5 105.7(3)
C35 N6 Y1 137.9(3)
N5 N6 Y1 115.6(2)
C1 N7 C8 120.9(3)
C1 N7 Y1 93.2(2)
C8 N7 Y1 137.4(2)
C1 N8 Y1 96.4(2)
C1 N8 H8N 127(3)
Y1 N8 H8N 136(3)
N8 C1 N7 114.9(3)
N8 C1 C2 120.1(3)
N7 C1 C2 124.9(3)
N8 C1 Y1 56.2(2)
N7 C1 Y1 58.84(19)
C2 C1 Y1 176.3(3)
C3 C2 C7 118.4(4)
C3 C2 C1 120.6(4)
C7 C2 C1 121.0(4)
C2 C3 C4 120.8(4)
C2 C3 H3A 119.6
C4 C3 H3A 119.6
C5 C4 C3 119.7(5)
C5 C4 H4A 120.2
C3 C4 H4A 120.2
C6 C5 C4 119.6(5)
C6 C5 H5A 120.2
C4 C5 H5A 120.2
C5 C6 C7 120.9(5)
C5 C6 H6A 119.5
C7 C6 H6A 119.5
C6 C7 C2 120.6(4)
C6 C7 H7A 119.7
C2 C7 H7A 119.7
C15 C8 N7 122.2(3)
C15 C8 C9 123.7(3)
N7 C8 C9 114.0(3)
C10 C9 C14 116.9(4)
C10 C9 C8 122.1(3)
C14 C9 C8 121.0(4)
C11 C10 C9 122.1(4)
C11 C10 H10A 118.9
C9 C10 H10A 118.9
C10 C11 C12 119.5(4)
C10 C11 H11A 120.2
C12 C11 H11A 120.2
C11 C12 C13 120.1(4)
C11 C12 H12A 119.9
C13 C12 H12A 119.9
C14 C13 C12 119.1(5)
C14 C13 H13A 120.5
C12 C13 H13A 120.5
C13 C14 C9 122.2(4)
C13 C14 H14A 118.9
C9 C14 H14A 118.9
C8 C15 C16 128.9(4)
C8 C15 H15A 115.6
C16 C15 H15A 115.6
C21 C16 C17 118.2(4)
C21 C16 C15 123.3(3)
C17 C16 C15 118.4(4)
C16 C17 C18 120.9(5)
C16 C17 H17A 119.5
C18 C17 H17A 119.5
C19 C18 C17 120.2(4)
C19 C18 H18A 119.9
C17 C18 H18A 119.9
C20 C19 C18 119.8(4)
C20 C19 H19A 120.1
C18 C19 H19A 120.1
C19 C20 C21 119.8(4)
C19 C20 H20A 120.1
C21 C20 H20A 120.1
C16 C21 C20 121.1(4)
C16 C21 H21A 119.5
C20 C21 H21A 119.5
C23 C22 H22A 109.5
C23 C22 H22B 109.5
H22A C22 H22B 109.5
C23 C22 H22C 109.5
H22A C22 H22C 109.5
H22B C22 H22C 109.5
N1 C23 C24 108.2(4)
N1 C23 C22 122.0(5)
C24 C23 C22 129.8(5)
C23 C24 C25 106.9(4)
C23 C24 H24A 126.5
C25 C24 H24A 126.5
N2 C25 C24 109.7(4)
N2 C25 C26 121.2(4)
C24 C25 C26 129.1(5)
C25 C26 H26A 109.5
C25 C26 H26B 109.5
H26A C26 H26B 109.5
C25 C26 H26C 109.5
H26A C26 H26C 109.5
H26B C26 H26C 109.5
C28 C27 H27A 109.5
C28 C27 H27B 109.5
H27A C27 H27B 109.5
C28 C27 H27C 109.5
H27A C27 H27C 109.5
H27B C27 H27C 109.5
C29 C28 N3 107.9(4)
C29 C28 C27 129.4(4)
N3 C28 C27 122.7(4)
C28 C29 C30 107.0(4)
C28 C29 H29A 126.5
C30 C29 H29A 126.5
N4 C30 C29 109.4(4)
N4 C30 C31 122.6(4)
C29 C30 C31 128.0(4)
C30 C31 H31A 109.5
C30 C31 H31B 109.5
H31A C31 H31B 109.5
C30 C31 H31C 109.5
H31A C31 H31C 109.5
H31B C31 H31C 109.5
C33 C32 H32A 109.5
C33 C32 H32B 109.5
H32A C32 H32B 109.5
C33 C32 H32C 109.5
H32A C32 H32C 109.5
H32B C32 H32C 109.5
N5 C33 C34 107.4(4)
N5 C33 C32 122.2(4)
C34 C33 C32 130.4(4)
C33 C34 C35 107.2(4)
C33 C34 H34A 126.4
C35 C34 H34A 126.4
N6 C35 C34 109.6(4)
N6 C35 C36 122.7(3)
C34 C35 C36 127.7(4)
C35 C36 H36A 109.5
C35 C36 H36B 109.5
H36A C36 H36B 109.5
C35 C36 H36C 109.5
H36A C36 H36C 109.5
H36B C36 H36C 109.5
C38 C37 C41 109.1(5)
C38 C37 Y1 75.4(3)
C41 C37 Y1 74.5(3)
C38 C37 H37A 125.4
C41 C37 H37A 125.4
Y1 C37 H37A 116.6
C39 C38 C37 109.4(6)
C39 C38 Y1 74.4(3)
C37 C38 Y1 75.2(3)
C39 C38 H38A 125.3
C37 C38 H38A 125.3
Y1 C38 H38A 117.0
C38 C39 C40 109.2(6)
C38 C39 Y1 76.6(3)
C40 C39 Y1 74.6(3)
C38 C39 H39A 125.4
C40 C39 H39A 125.4
Y1 C39 H39A 115.4
C39 C40 C41 106.4(6)
C39 C40 Y1 75.5(3)
C41 C40 Y1 74.9(3)
C39 C40 H40A 126.8
C41 C40 H40A 126.8
Y1 C40 H40A 115.2
C37 C41 C40 105.9(6)
C37 C41 Y1 76.0(3)
C40 C41 Y1 73.5(3)
C37 C41 H41A 127.1
C40 C41 H41A 127.1
Y1 C41 H41A 115.9

loop_
_geom_bond_atom_site_label_1
_geom_bond_atom_site_label_2
_geom_bond_distance
Y1 N8 2.371(3)
Y1 N7 2.430(3)
Y1 N2 2.464(3)
Y1 N4 2.468(3)
Y1 N6 2.543(3)
Y1 C40 2.643(5)
Y1 C39 2.654(5)
Y1 C41 2.661(5)
Y1 C37 2.679(4)
Y1 C38 2.681(4)
Y1 C1 2.836(4)
B1 N5 1.526(6)
B1 N3 1.539(6)
B1 N1 1.548(6)
B1 H1B 1.081(18)
N1 C23 1.347(5)
N1 N2 1.394(4)
N2 C25 1.337(5)
N3 C28 1.362(5)
N3 N4 1.376(4)
N4 C30 1.335(5)
N5 C33 1.349(5)
N5 N6 1.375(4)
N6 C35 1.344(4)
N7 C1 1.332(5)
N7 C8 1.418(4)
N8 C1 1.312(5)
N8 H8N 0.871(19)
C1 C2 1.503(5)
C2 C3 1.368(5)
C2 C7 1.389(5)
C3 C4 1.391(6)
C3 H3A 0.9300
C4 C5 1.377(7)
C4 H4A 0.9300
C5 C6 1.359(7)
C5 H5A 0.9300
C6 C7 1.369(6)
C6 H6A 0.9300
C7 H7A 0.9300
C8 C15 1.338(5)
C8 C9 1.478(5)
C9 C10 1.377(5)
C9 C14 1.379(5)
C10 C11 1.364(6)
C10 H10A 0.9300
C11 C12 1.365(7)
C11 H11A 0.9300
C12 C13 1.378(7)
C12 H12A 0.9300
C13 C14 1.364(6)
C13 H13A 0.9300
C14 H14A 0.9300
C15 C16 1.481(5)
C15 H15A 0.9300
C16 C21 1.379(5)
C16 C17 1.382(5)
C17 C18 1.382(6)
C17 H17A 0.9300
C18 C19 1.374(7)
C18 H18A 0.9300
C19 C20 1.369(6)
C19 H19A 0.9300
C20 C21 1.390(5)
C20 H20A 0.9300
C21 H21A 0.9300
C22 C23 1.495(7)
C22 H22A 0.9600
C22 H22B 0.9600
C22 H22C 0.9600
C23 C24 1.361(6)
C24 C25 1.385(6)
C24 H24A 0.9300
C25 C26 1.496(6)
C26 H26A 0.9600
C26 H26B 0.9600
C26 H26C 0.9600
C27 C28 1.503(6)
C27 H27A 0.9600
C27 H27B 0.9600
C27 H27C 0.9600
C28 C29 1.351(6)
C29 C30 1.388(5)
C29 H29A 0.9300
C30 C31 1.486(6)
C31 H31A 0.9600
C31 H31B 0.9600
C31 H31C 0.9600
C32 C33 1.502(6)
C32 H32A 0.9600
C32 H32B 0.9600
C32 H32C 0.9600
C33 C34 1.357(6)
C34 C35 1.380(5)
C34 H34A 0.9300
C35 C36 1.487(6)
C36 H36A 0.9600
C36 H36B 0.9600
C36 H36C 0.9600
C37 C38 1.360(6)
C37 C41 1.361(7)
C37 H37A 0.9300
C38 C39 1.337(7)
C38 H38A 0.9300
C39 C40 1.366(9)
C39 H39A 0.9300
C40 C41 1.441(9)
C40 H40A 0.9300
C41 H41A 0.9300
